data_7704298
loop_
_publ_author_name
'Gallego, Cecilia Mariel'
'Gaviglio, Carina'
'Ben-David, Yehoshoa'
'Milstein, David'
'Doctorovich, Fabio'
'Pellegrino, Juan'

_publ_section_title
;
 Synthesis, structure and reactivity of NO<sup>+</sup>, NO&#x02D9; and
 NO<sup>-</sup> pincer PCN-Rh complexes.
;
_journal_issue 21
_journal_name_full 'Dalton transactions (Cambridge, England : 2003)'
_journal_page_first 7093
_journal_page_last 7108
_journal_paper_doi 10.1039/d0dt00962h
_journal_volume 49
_journal_year 2020
_chemical_formula_moiety 'C20 H35 Cl N2 O P Rh'
_chemical_formula_sum 'C20 H35 Cl N2 O P Rh'
_chemical_formula_weight 488.83
_space_group_crystal_system monoclinic
_space_group_IT_number 14
_space_group_name_Hall '-P 2ybc'
_space_group_name_H-M_alt 'P 1 21/c 1'
_atom_sites_solution_hydrogens geom
_atom_sites_solution_primary direct
_audit_creation_date 2020-02-11
_audit_creation_method
;
Olex2 1.2
(compiled 2018.05.29 svn.r3508 for OlexSys, GUI svn.r5506)
;
_audit_update_record
;
2020-03-12 deposited with the CCDC.	2020-05-04 downloaded from the CCDC.
;
_cell_angle_alpha 90
_cell_angle_beta 110.744(5)
_cell_angle_gamma 90
_cell_formula_units_Z 4
_cell_length_a 10.8734(5)
_cell_length_b 15.0578(6)
_cell_length_c 14.9966(7)
_cell_measurement_reflns_used 6563
_cell_measurement_temperature 298(2)
_cell_measurement_theta_max 26.4750
_cell_measurement_theta_min 3.9850
_cell_volume 2296.21(19)
_computing_cell_refinement
;
CrysAlisPro, Agilent Technologies,
Version 1.171.37.35 (release 13-08-2014 CrysAlis171 .NET)
(compiled Aug 13 2014,18:06:01)
;
_computing_data_collection
;
CrysAlisPro, Agilent Technologies,
Version 1.171.37.35 (release 13-08-2014 CrysAlis171 .NET)
(compiled Aug 13 2014,18:06:01)
;
_computing_data_reduction
;
CrysAlisPro, Agilent Technologies,
Version 1.171.37.35 (release 13-08-2014 CrysAlis171 .NET)
(compiled Aug 13 2014,18:06:01)
;
_computing_molecular_graphics 'Olex2 (Dolomanov et al., 2009)'
_computing_publication_material 'Olex2 (Dolomanov et al., 2009)'
_computing_structure_refinement 'ShelXL (Sheldrick, 2015)'
_computing_structure_solution 'ShelXT (Sheldrick, 2015)'
_diffrn_ambient_temperature 298(2)
_diffrn_detector 'CCD plate'
_diffrn_detector_area_resol_mean 16.1158
_diffrn_detector_type Eos
_diffrn_measured_fraction_theta_full 0.996
_diffrn_measured_fraction_theta_max 0.874
_diffrn_measurement_details
;
#__ type_ start__ end____ width___ exp.time_
  1 omega  -56.00   55.00   1.0000    6.8300
omega____ theta____ kappa____ phi______ frames
    -       16.8217  -19.0000  150.0000 111

#__ type_ start__ end____ width___ exp.time_
  2 omega   35.00   91.00   1.0000    6.8300
omega____ theta____ kappa____ phi______ frames
    -       16.8217  178.0000   60.0000 56

#__ type_ start__ end____ width___ exp.time_
  3 omega  -25.00   23.00   1.0000    6.8300
omega____ theta____ kappa____ phi______ frames
    -      -17.2514  -99.0000    0.0000 48

#__ type_ start__ end____ width___ exp.time_
  4 omega  -36.00   51.00   1.0000    6.8300
omega____ theta____ kappa____ phi______ frames
    -      -17.2514   57.0000 -120.0000 87

#__ type_ start__ end____ width___ exp.time_
  5 omega  -54.00   39.00   1.0000    6.8300
omega____ theta____ kappa____ phi______ frames
    -       16.8217  -37.0000   60.0000 93

#__ type_ start__ end____ width___ exp.time_
  6 omega   -2.00   51.00   1.0000    6.8300
omega____ theta____ kappa____ phi______ frames
    -       16.8217   57.0000  -90.0000 53

#__ type_ start__ end____ width___ exp.time_
  7 omega  -86.00    1.00   1.0000    6.8300
omega____ theta____ kappa____ phi______ frames
    -      -17.2514  -57.0000  120.0000 87
;
_diffrn_measurement_device 'four-circle diffractometer'
_diffrn_measurement_device_type 'Xcalibur, Eos, Gemini'
_diffrn_measurement_method '\w scans'
_diffrn_orient_matrix_UB_11 0.0046526000
_diffrn_orient_matrix_UB_12 0.0375590000
_diffrn_orient_matrix_UB_13 0.0295590000
_diffrn_orient_matrix_UB_21 -0.0640023000
_diffrn_orient_matrix_UB_22 -0.0088579000
_diffrn_orient_matrix_UB_23 0.0002036000
_diffrn_orient_matrix_UB_31 0.0274307000
_diffrn_orient_matrix_UB_32 -0.0269809000
_diffrn_orient_matrix_UB_33 0.0410332000
_diffrn_radiation_monochromator graphite
_diffrn_radiation_probe x-ray
_diffrn_radiation_type MoK\a
_diffrn_radiation_wavelength 0.71073
_diffrn_reflns_av_R_equivalents 0.0589
_diffrn_reflns_av_unetI/netI 0.0536
_diffrn_reflns_Laue_measured_fraction_full 0.996
_diffrn_reflns_Laue_measured_fraction_max 0.874
_diffrn_reflns_limit_h_max 13
_diffrn_reflns_limit_h_min -14
_diffrn_reflns_limit_k_max 19
_diffrn_reflns_limit_k_min -20
_diffrn_reflns_limit_l_max 19
_diffrn_reflns_limit_l_min -20
_diffrn_reflns_number 25710
_diffrn_reflns_point_group_measured_fraction_full 0.996
_diffrn_reflns_point_group_measured_fraction_max 0.874
_diffrn_reflns_theta_full 25.242
_diffrn_reflns_theta_max 29.625
_diffrn_reflns_theta_min 3.939
_diffrn_source 'Enhance (Mo) X-ray Source'
_exptl_absorpt_coefficient_mu 0.941
_exptl_absorpt_correction_T_max 1.00000
_exptl_absorpt_correction_T_min 0.86509
_exptl_absorpt_correction_type multi-scan
_exptl_absorpt_process_details
;
CrysAlisPro, Agilent Technologies,
Version 1.171.37.35 (release 13-08-2014 CrysAlis171 .NET)
(compiled Aug 13 2014,18:06:01)
Empirical absorption correction using spherical harmonics,
 implemented in SCALE3 ABSPACK scaling algorithm.
;
_exptl_crystal_colour 'dark brown'
_exptl_crystal_colour_modifier dark
_exptl_crystal_colour_primary brown
_exptl_crystal_density_diffrn 1.414
_exptl_crystal_description prism
_exptl_crystal_F_000 1016
_exptl_crystal_size_max 0.6
_exptl_crystal_size_mid 0.4
_exptl_crystal_size_min 0.3
_refine_diff_density_max 0.690
_refine_diff_density_min -0.556
_refine_diff_density_rms 0.091
_refine_ls_extinction_method none
_refine_ls_goodness_of_fit_ref 1.062
_refine_ls_hydrogen_treatment constr
_refine_ls_matrix_type full
_refine_ls_number_parameters 243
_refine_ls_number_reflns 5648
_refine_ls_number_restraints 0
_refine_ls_restrained_S_all 1.062
_refine_ls_R_factor_all 0.0713
_refine_ls_R_factor_gt 0.0424
_refine_ls_shift/su_max 0.002
_refine_ls_shift/su_mean 0.000
_refine_ls_structure_factor_coef Fsqd
_refine_ls_weighting_details 'w=1/[\s^2^(Fo^2^)+(0.0390P)^2^+1.8990P] where P=(Fo^2^+2Fc^2^)/3'
_refine_ls_weighting_scheme calc
_refine_ls_wR_factor_gt 0.0913
_refine_ls_wR_factor_ref 0.1085
_reflns_Friedel_coverage 0.000
_reflns_number_gt 4101
_reflns_number_total 5648
_reflns_threshold_expression 'I > 2\s(I)'
_cod_data_source_file d0dt00962h2.cif
_cod_data_source_block exp_4497
_cod_depositor_comments 'Adding full bibliography for 7704295--7704299.cif.'
_cod_original_cell_volume 2296.19(18)
_cod_database_code 7704298
_shelx_shelxl_version_number 2017/1
_chemical_oxdiff_formula 'C20 H35 Rh1 P1 N2 Cl1 O1'
_chemical_oxdiff_usercomment 'Ceci Rh71'
_shelx_space_group_comment
;
The symmetry employed for this shelxl refinement is uniquely defined
by the following loop, which should always be used as a source of
symmetry information in preference to the above space-group names.
They are only intended as comments.
;
_shelx_estimated_absorpt_t_max 0.766
_shelx_estimated_absorpt_t_min 0.602
_reflns_odcompleteness_completeness 99.59
_reflns_odcompleteness_iscentric 1
_reflns_odcompleteness_theta 26.32
_olex2_refinement_description
;
1. Fixed Uiso
 At 1.2 times of:
  All C(H) groups, All C(H,H) groups
 At 1.5 times of:
  All C(H,H,H) groups
2.a Secondary CH2 refined with riding coordinates:
 C16(H16A,H16B), C19(H19A,H19B), C17(H17A,H17B), C7(H7A,H7B)
2.b Aromatic/amide H refined with riding coordinates:
 C3(H3), C5(H5), C4(H4)
2.c Idealised Me refined as rotating group:
 C9(H9A,H9B,H9C), C11(H11A,H11B,H11C), C14(H14A,H14B,H14C), C15(H15A,H15B,
 H15C), C10(H10A,H10B,H10C), C13(H13A,H13B,H13C), C18(H18A,H18B,H18C), C20(H20A,
 H20B,H20C)
;
_olex2_submission_special_instructions 'No special instructions were received'

loop_
_space_group_symop_operation_xyz
'x, y, z'
'-x, y+1/2, -z+1/2'
'-x, -y, -z'
'x, -y-1/2, z-1/2'

loop_
_atom_site_label
_atom_site_type_symbol
_atom_site_fract_x
_atom_site_fract_y
_atom_site_fract_z
_atom_site_U_iso_or_equiv
_atom_site_adp_type
_atom_site_occupancy
_atom_site_site_symmetry_order
_atom_site_calc_flag
_atom_site_refinement_flags_posn
_atom_site_refinement_flags_adp
_atom_site_refinement_flags_occupancy
_atom_site_disorder_assembly
_atom_site_disorder_group
Rh1 Rh 0.29775(3) 0.53751(2) 0.71753(2) 0.03443(10) Uani 1 1 d . . . . .
Cl1 Cl 0.42441(10) 0.42602(6) 0.83142(6) 0.0474(2) Uani 1 1 d . . . . .
P1 P 0.46152(8) 0.63890(6) 0.74131(6) 0.0344(2) Uani 1 1 d . . . . .
O1 O 0.2954(3) 0.5130(3) 0.5346(2) 0.0734(10) Uani 1 1 d . . . . .
N1 N 0.2799(3) 0.4825(2) 0.6011(2) 0.0542(9) Uani 1 1 d . . . . .
N2 N 0.0985(3) 0.4929(2) 0.7147(2) 0.0472(8) Uani 1 1 d . . . . .
C8 C 0.4862(4) 0.7046(3) 0.8533(2) 0.0453(9) Uani 1 1 d . . . . .
C2 C 0.0526(4) 0.6259(3) 0.6129(3) 0.0517(10) Uani 1 1 d . . . . .
C16 C 0.0043(4) 0.5372(3) 0.6295(3) 0.0593(11) Uani 1 1 d . . . . .
H16A H -0.079545 0.544139 0.637975 0.071 Uiso 1 1 calc R . . . .
H16B H -0.009444 0.500125 0.573939 0.071 Uiso 1 1 calc R . . . .
C3 C -0.0290(5) 0.6938(4) 0.5619(3) 0.0739(14) Uani 1 1 d . . . . .
H3 H -0.119747 0.687531 0.543323 0.089 Uiso 1 1 calc R . . . .
C9 C 0.3574(5) 0.7558(4) 0.8382(3) 0.0770(15) Uani 1 1 d . . . . .
H9A H 0.341360 0.796738 0.786236 0.116 Uiso 1 1 calc GR . . . .
H9B H 0.365076 0.788014 0.895246 0.116 Uiso 1 1 calc GR . . . .
H9C H 0.285592 0.714636 0.823895 0.116 Uiso 1 1 calc GR . . . .
C5 C 0.1579(5) 0.7798(3) 0.5652(3) 0.0710(13) Uani 1 1 d . . . . .
H5 H 0.191786 0.830972 0.547892 0.085 Uiso 1 1 calc R . . . .
C11 C 0.5097(6) 0.6432(3) 0.9376(3) 0.0766(15) Uani 1 1 d . . . . .
H11A H 0.438091 0.601985 0.923999 0.115 Uiso 1 1 calc GR . . . .
H11B H 0.515744 0.677526 0.992954 0.115 Uiso 1 1 calc GR . . . .
H11C H 0.590306 0.611227 0.949332 0.115 Uiso 1 1 calc GR . . . .
C4 C 0.0218(5) 0.7690(4) 0.5390(4) 0.0857(17) Uani 1 1 d . . . . .
H4 H -0.034451 0.813807 0.505422 0.103 Uiso 1 1 calc R . . . .
C19 C 0.0838(5) 0.3952(3) 0.7058(4) 0.0787(15) Uani 1 1 d . . . . .
H19A H 0.148230 0.368563 0.761893 0.094 Uiso 1 1 calc R . . . .
H19B H 0.105365 0.376644 0.651160 0.094 Uiso 1 1 calc R . . . .
C12 C 0.6236(4) 0.6036(3) 0.7335(3) 0.0539(10) Uani 1 1 d . . . . .
C14 C 0.6991(5) 0.6814(4) 0.7124(4) 0.0759(14) Uani 1 1 d . . . . .
H14A H 0.643927 0.711920 0.656284 0.114 Uiso 1 1 calc GR . . . .
H14B H 0.776070 0.659646 0.702243 0.114 Uiso 1 1 calc GR . . . .
H14C H 0.724853 0.721710 0.765498 0.114 Uiso 1 1 calc GR . . . .
C15 C 0.5956(5) 0.5351(4) 0.6553(4) 0.0799(16) Uani 1 1 d . . . . .
H15A H 0.548458 0.486214 0.669054 0.120 Uiso 1 1 calc GR . . . .
H15B H 0.677035 0.514086 0.651638 0.120 Uiso 1 1 calc GR . . . .
H15C H 0.543511 0.561378 0.595530 0.120 Uiso 1 1 calc GR . . . .
C17 C 0.0755(5) 0.5310(4) 0.8014(4) 0.0788(16) Uani 1 1 d . . . . .
H17A H 0.086472 0.594832 0.800390 0.095 Uiso 1 1 calc R . . . .
H17B H -0.015679 0.520007 0.793519 0.095 Uiso 1 1 calc R . . . .
C10 C 0.5957(5) 0.7728(3) 0.8765(3) 0.0714(14) Uani 1 1 d . . . . .
H10A H 0.582121 0.810456 0.822206 0.107 Uiso 1 1 calc GR . . . .
H10B H 0.678686 0.742937 0.892221 0.107 Uiso 1 1 calc GR . . . .
H10C H 0.595528 0.808089 0.929761 0.107 Uiso 1 1 calc GR . . . .
C13 C 0.7091(4) 0.5584(4) 0.8288(4) 0.0806(16) Uani 1 1 d . . . . .
H13A H 0.738360 0.602460 0.878192 0.121 Uiso 1 1 calc GR . . . .
H13B H 0.783906 0.530551 0.820891 0.121 Uiso 1 1 calc GR . . . .
H13C H 0.657555 0.514513 0.846137 0.121 Uiso 1 1 calc GR . . . .
C18 C 0.1547(6) 0.5002(5) 0.8941(4) 0.104(2) Uani 1 1 d . . . . .
H18A H 0.143688 0.437242 0.897940 0.156 Uiso 1 1 calc GR . . . .
H18B H 0.128256 0.529500 0.941273 0.156 Uiso 1 1 calc GR . . . .
H18C H 0.245421 0.513230 0.905412 0.156 Uiso 1 1 calc GR . . . .
C20 C -0.0517(5) 0.3571(4) 0.6947(5) 0.108(2) Uani 1 1 d . . . . .
H20A H -0.117027 0.382488 0.639403 0.162 Uiso 1 1 calc GR . . . .
H20B H -0.072253 0.371095 0.750275 0.162 Uiso 1 1 calc GR . . . .
H20C H -0.050549 0.293757 0.687431 0.162 Uiso 1 1 calc GR . . . .
C1 C 0.1890(3) 0.6376(3) 0.6431(2) 0.0421(8) Uani 1 1 d . . . . .
C7 C 0.3895(4) 0.7171(3) 0.6431(3) 0.0506(10) Uani 1 1 d . . . . .
H7A H 0.421876 0.776617 0.662616 0.061 Uiso 1 1 calc R . . . .
H7B H 0.412927 0.700405 0.588695 0.061 Uiso 1 1 calc R . . . .
C6 C 0.2417(4) 0.7139(3) 0.6170(3) 0.0478(9) Uani 1 1 d . . . . .

loop_
_atom_site_aniso_label
_atom_site_aniso_U_11
_atom_site_aniso_U_22
_atom_site_aniso_U_33
_atom_site_aniso_U_23
_atom_site_aniso_U_13
_atom_site_aniso_U_12
Rh1 0.03253(16) 0.03433(16) 0.03578(17) 0.00209(11) 0.01130(12) 0.00158(11)
Cl1 0.0575(6) 0.0356(5) 0.0465(5) 0.0118(4) 0.0151(4) 0.0107(4)
P1 0.0325(4) 0.0354(5) 0.0344(5) 0.0034(4) 0.0107(4) 0.0013(4)
O1 0.074(2) 0.103(3) 0.0447(18) -0.0130(17) 0.0228(16) -0.002(2)
N1 0.055(2) 0.058(2) 0.047(2) -0.0135(16) 0.0144(17) 0.0002(17)
N2 0.0379(17) 0.054(2) 0.0522(19) -0.0012(16) 0.0191(15) -0.0034(15)
C8 0.050(2) 0.044(2) 0.039(2) -0.0073(16) 0.0111(17) -0.0070(18)
C2 0.036(2) 0.064(3) 0.047(2) 0.0045(19) 0.0049(17) 0.0057(19)
C16 0.032(2) 0.075(3) 0.064(3) 0.000(2) 0.0078(19) -0.003(2)
C3 0.044(2) 0.090(4) 0.074(3) 0.010(3) 0.004(2) 0.019(3)
C9 0.078(3) 0.079(4) 0.072(3) -0.030(3) 0.023(3) 0.015(3)
C5 0.073(3) 0.053(3) 0.071(3) 0.025(2) 0.006(3) 0.013(2)
C11 0.118(4) 0.068(3) 0.044(2) -0.002(2) 0.029(3) -0.006(3)
C4 0.070(3) 0.078(4) 0.087(4) 0.029(3) 0.000(3) 0.034(3)
C19 0.060(3) 0.059(3) 0.120(4) -0.002(3) 0.036(3) -0.015(2)
C12 0.039(2) 0.057(3) 0.074(3) 0.001(2) 0.029(2) 0.0006(19)
C14 0.059(3) 0.075(4) 0.110(4) 0.005(3) 0.052(3) -0.008(3)
C15 0.062(3) 0.084(4) 0.111(4) -0.026(3) 0.052(3) -0.003(3)
C17 0.052(3) 0.114(5) 0.084(4) 0.008(3) 0.041(3) 0.001(3)
C10 0.082(3) 0.064(3) 0.060(3) -0.016(2) 0.015(2) -0.024(3)
C13 0.045(3) 0.087(4) 0.107(4) 0.024(3) 0.023(3) 0.024(3)
C18 0.101(5) 0.149(6) 0.077(4) -0.018(4) 0.050(4) -0.020(5)
C20 0.078(4) 0.082(4) 0.165(6) -0.006(4) 0.044(4) -0.040(3)
C1 0.0388(19) 0.043(2) 0.0392(19) 0.0030(16) 0.0075(16) 0.0074(16)
C7 0.052(2) 0.048(2) 0.047(2) 0.0121(18) 0.0119(18) -0.0042(19)
C6 0.046(2) 0.049(2) 0.041(2) 0.0076(17) 0.0058(17) 0.0063(18)

loop_
_atom_type_symbol
_atom_type_description
_atom_type_scat_dispersion_real
_atom_type_scat_dispersion_imag
_atom_type_scat_source
C C 0.0033 0.0016 'International Tables Vol C Tables 4.2.6.8 and 6.1.1.4'
H H 0.0000 0.0000 'International Tables Vol C Tables 4.2.6.8 and 6.1.1.4'
Cl Cl 0.1484 0.1585 'International Tables Vol C Tables 4.2.6.8 and 6.1.1.4'
N N 0.0061 0.0033 'International Tables Vol C Tables 4.2.6.8 and 6.1.1.4'
O O 0.0106 0.0060 'International Tables Vol C Tables 4.2.6.8 and 6.1.1.4'
P P 0.1023 0.0942 'International Tables Vol C Tables 4.2.6.8 and 6.1.1.4'
Rh Rh -1.1178 0.9187 'International Tables Vol C Tables 4.2.6.8 and 6.1.1.4'

loop_
_geom_angle_atom_site_label_1
_geom_angle_atom_site_label_2
_geom_angle_atom_site_label_3
_geom_angle
_geom_angle_site_symmetry_1
_geom_angle_site_symmetry_3
_geom_angle_publ_flag
P1 Rh1 Cl1 97.78(3) . . ?
N1 Rh1 Cl1 101.18(12) . . ?
N1 Rh1 P1 104.99(12) . . ?
N1 Rh1 N2 93.94(14) . . ?
N1 Rh1 C1 88.13(15) . . ?
N2 Rh1 Cl1 96.22(9) . . ?
N2 Rh1 P1 153.70(9) . . ?
C1 Rh1 Cl1 170.43(11) . . ?
C1 Rh1 P1 81.76(11) . . ?
C1 Rh1 N2 80.76(14) . . ?
C8 P1 Rh1 110.38(13) . . ?
C12 P1 Rh1 119.89(14) . . ?
C12 P1 C8 111.26(18) . . ?
C7 P1 Rh1 102.54(13) . . ?
C7 P1 C8 105.34(19) . . ?
C7 P1 C12 105.93(19) . . ?
O1 N1 Rh1 128.6(3) . . ?
C16 N2 Rh1 104.3(2) . . ?
C16 N2 C17 107.1(3) . . ?
C19 N2 Rh1 111.7(3) . . ?
C19 N2 C16 110.5(3) . . ?
C19 N2 C17 114.0(4) . . ?
C17 N2 Rh1 108.6(3) . . ?
C9 C8 P1 107.3(3) . . ?
C11 C8 P1 110.6(3) . . ?
C11 C8 C9 107.7(4) . . ?
C11 C8 C10 109.6(3) . . ?
C10 C8 P1 114.3(3) . . ?
C10 C8 C9 107.1(4) . . ?
C3 C2 C16 123.9(4) . . ?
C3 C2 C1 118.8(4) . . ?
C1 C2 C16 117.1(4) . . ?
N2 C16 C2 111.8(3) . . ?
N2 C16 H16A 109.3 . . ?
N2 C16 H16B 109.3 . . ?
C2 C16 H16A 109.3 . . ?
C2 C16 H16B 109.3 . . ?
H16A C16 H16B 107.9 . . ?
C2 C3 H3 119.5 . . ?
C4 C3 C2 121.0(4) . . ?
C4 C3 H3 119.5 . . ?
C8 C9 H9A 109.5 . . ?
C8 C9 H9B 109.5 . . ?
C8 C9 H9C 109.5 . . ?
H9A C9 H9B 109.5 . . ?
H9A C9 H9C 109.5 . . ?
H9B C9 H9C 109.5 . . ?
C4 C5 H5 120.2 . . ?
C6 C5 H5 120.2 . . ?
C6 C5 C4 119.6(5) . . ?
C8 C11 H11A 109.5 . . ?
C8 C11 H11B 109.5 . . ?
C8 C11 H11C 109.5 . . ?
H11A C11 H11B 109.5 . . ?
H11A C11 H11C 109.5 . . ?
H11B C11 H11C 109.5 . . ?
C3 C4 C5 120.7(4) . . ?
C3 C4 H4 119.6 . . ?
C5 C4 H4 119.6 . . ?
N2 C19 H19A 108.1 . . ?
N2 C19 H19B 108.1 . . ?
N2 C19 C20 116.8(4) . . ?
H19A C19 H19B 107.3 . . ?
C20 C19 H19A 108.1 . . ?
C20 C19 H19B 108.1 . . ?
C14 C12 P1 112.3(3) . . ?
C14 C12 C13 109.6(4) . . ?
C15 C12 P1 107.8(3) . . ?
C15 C12 C14 109.8(4) . . ?
C15 C12 C13 107.8(4) . . ?
C13 C12 P1 109.4(3) . . ?
C12 C14 H14A 109.5 . . ?
C12 C14 H14B 109.5 . . ?
C12 C14 H14C 109.5 . . ?
H14A C14 H14B 109.5 . . ?
H14A C14 H14C 109.5 . . ?
H14B C14 H14C 109.5 . . ?
C12 C15 H15A 109.5 . . ?
C12 C15 H15B 109.5 . . ?
C12 C15 H15C 109.5 . . ?
H15A C15 H15B 109.5 . . ?
H15A C15 H15C 109.5 . . ?
H15B C15 H15C 109.5 . . ?
N2 C17 H17A 107.6 . . ?
N2 C17 H17B 107.6 . . ?
H17A C17 H17B 107.0 . . ?
C18 C17 N2 119.0(5) . . ?
C18 C17 H17A 107.6 . . ?
C18 C17 H17B 107.6 . . ?
C8 C10 H10A 109.5 . . ?
C8 C10 H10B 109.5 . . ?
C8 C10 H10C 109.5 . . ?
H10A C10 H10B 109.5 . . ?
H10A C10 H10C 109.5 . . ?
H10B C10 H10C 109.5 . . ?
C12 C13 H13A 109.5 . . ?
C12 C13 H13B 109.5 . . ?
C12 C13 H13C 109.5 . . ?
H13A C13 H13B 109.5 . . ?
H13A C13 H13C 109.5 . . ?
H13B C13 H13C 109.5 . . ?
C17 C18 H18A 109.5 . . ?
C17 C18 H18B 109.5 . . ?
C17 C18 H18C 109.5 . . ?
H18A C18 H18B 109.5 . . ?
H18A C18 H18C 109.5 . . ?
H18B C18 H18C 109.5 . . ?
C19 C20 H20A 109.5 . . ?
C19 C20 H20B 109.5 . . ?
C19 C20 H20C 109.5 . . ?
H20A C20 H20B 109.5 . . ?
H20A C20 H20C 109.5 . . ?
H20B C20 H20C 109.5 . . ?
C2 C1 Rh1 115.8(3) . . ?
C6 C1 Rh1 123.8(3) . . ?
C6 C1 C2 120.3(3) . . ?
P1 C7 H7A 110.2 . . ?
P1 C7 H7B 110.2 . . ?
H7A C7 H7B 108.5 . . ?
C6 C7 P1 107.5(3) . . ?
C6 C7 H7A 110.2 . . ?
C6 C7 H7B 110.2 . . ?
C5 C6 C1 119.4(4) . . ?
C5 C6 C7 123.4(4) . . ?
C1 C6 C7 117.1(3) . . ?

loop_
_geom_bond_atom_site_label_1
_geom_bond_atom_site_label_2
_geom_bond_distance
_geom_bond_site_symmetry_2
_geom_bond_publ_flag
Rh1 Cl1 2.4425(9) . ?
Rh1 P1 2.2758(9) . ?
Rh1 N1 1.879(3) . ?
Rh1 N2 2.254(3) . ?
Rh1 C1 1.995(4) . ?
P1 C8 1.885(4) . ?
P1 C12 1.884(4) . ?
P1 C7 1.830(4) . ?
O1 N1 1.163(4) . ?
N2 C16 1.483(5) . ?
N2 C19 1.481(6) . ?
N2 C17 1.521(6) . ?
C8 C9 1.544(6) . ?
C8 C11 1.513(6) . ?
C8 C10 1.516(6) . ?
C2 C16 1.487(6) . ?
C2 C3 1.392(6) . ?
C2 C1 1.400(5) . ?
C16 H16A 0.9700 . ?
C16 H16B 0.9700 . ?
C3 H3 0.9300 . ?
C3 C4 1.356(7) . ?
C9 H9A 0.9600 . ?
C9 H9B 0.9600 . ?
C9 H9C 0.9600 . ?
C5 H5 0.9300 . ?
C5 C4 1.399(7) . ?
C5 C6 1.385(5) . ?
C11 H11A 0.9600 . ?
C11 H11B 0.9600 . ?
C11 H11C 0.9600 . ?
C4 H4 0.9300 . ?
C19 H19A 0.9700 . ?
C19 H19B 0.9700 . ?
C19 C20 1.534(6) . ?
C12 C14 1.527(6) . ?
C12 C15 1.510(6) . ?
C12 C13 1.559(6) . ?
C14 H14A 0.9600 . ?
C14 H14B 0.9600 . ?
C14 H14C 0.9600 . ?
C15 H15A 0.9600 . ?
C15 H15B 0.9600 . ?
C15 H15C 0.9600 . ?
C17 H17A 0.9700 . ?
C17 H17B 0.9700 . ?
C17 C18 1.428(7) . ?
C10 H10A 0.9600 . ?
C10 H10B 0.9600 . ?
C10 H10C 0.9600 . ?
C13 H13A 0.9600 . ?
C13 H13B 0.9600 . ?
C13 H13C 0.9600 . ?
C18 H18A 0.9600 . ?
C18 H18B 0.9600 . ?
C18 H18C 0.9600 . ?
C20 H20A 0.9600 . ?
C20 H20B 0.9600 . ?
C20 H20C 0.9600 . ?
C1 C6 1.400(5) . ?
C7 H7A 0.9700 . ?
C7 H7B 0.9700 . ?
C7 C6 1.514(5) . ?
